data_7159558
loop_
_publ_author_name
'Winge, Tobias'
'Schepmann, Dirk'
'Schmidt, Judith'
'Daniliuc, Constantin'
'W&#xfc;rthwein, Ernst-Ulrich'
'W&#xfc;nsch, Bernhard'

_publ_section_title
;
 Diastereoselective synthesis and structure-affinity relationships of
 <i>&#x3c3;</i><sub>1</sub> receptor ligands with spirocyclic scaffold.
;
_journal_issue 38
_journal_name_full 'Organic &amp; biomolecular chemistry'
_journal_page_first 7730
_journal_page_last 7752
_journal_paper_doi 10.1039/d3ob01169k
_journal_volume 21
_journal_year 2023
_chemical_formula_sum 'C25 H29 N O3'
_chemical_formula_weight 391.49
_space_group_crystal_system monoclinic
_space_group_IT_number 15
_space_group_name_Hall '-C 2yc'
_space_group_name_H-M_alt 'C 1 2/c 1'
_atom_sites_solution_hydrogens geom
_atom_sites_solution_primary direct
_audit_creation_method 'APEX3 v2019.11-0'
_audit_update_record
;
2023-07-05 deposited with the CCDC.	2023-09-04 downloaded from the CCDC.
;
_cell_angle_alpha 90
_cell_angle_beta 120.649(2)
_cell_angle_gamma 90
_cell_formula_units_Z 8
_cell_length_a 27.6191(12)
_cell_length_b 9.9208(5)
_cell_length_c 20.1969(8)
_cell_measurement_reflns_used 4740
_cell_measurement_temperature 100.(2)
_cell_measurement_theta_max 66.3584
_cell_measurement_theta_min 3.7205
_cell_volume 4761.0(4)
_computing_cell_refinement 'SAINT V8.40B (Bruker Nano, Inc., 2019)'
_computing_data_collection 'Bruker APEX3 v2019.11-0 Photon III'
_computing_data_reduction 'SAINT V8.40B (Bruker Nano, Inc., 2019)'
_computing_molecular_graphics 'shelXle (C.B. Huebschle, rev 994)'
_computing_structure_refinement 'SHELXL-2018/3 (Sheldrick, 2018)'
_computing_structure_solution 'SHELXT 2018/2 (Sheldrick, 2018)'
_diffrn_ambient_temperature 100.(2)
_diffrn_detector_area_resol_mean 8.3333
_diffrn_measured_fraction_theta_full 0.998
_diffrn_measured_fraction_theta_max 0.998
_diffrn_measurement_device 'Bruker APEXII Diffractometer'
_diffrn_measurement_device_type 'Kappa CCD'
_diffrn_measurement_method 'phi/omega scans'
_diffrn_radiation_monochromator graphite
_diffrn_radiation_probe x-ray
_diffrn_radiation_type CuK\a
_diffrn_radiation_wavelength 1.54178
_diffrn_reflns_av_R_equivalents 0.1327
_diffrn_reflns_av_unetI/netI 0.0731
_diffrn_reflns_limit_h_max 32
_diffrn_reflns_limit_h_min -32
_diffrn_reflns_limit_k_max 11
_diffrn_reflns_limit_k_min -11
_diffrn_reflns_limit_l_max 24
_diffrn_reflns_limit_l_min -24
_diffrn_reflns_number 38113
_diffrn_reflns_theta_full 66.90
_diffrn_reflns_theta_max 66.90
_diffrn_reflns_theta_min 3.72
_diffrn_source 'Cu sealed tube'
_diffrn_source_current 30.0
_diffrn_source_power 1.50
_diffrn_source_type 'fine-focus sealed tube'
_diffrn_source_voltage 50
_exptl_absorpt_coefficient_mu 0.563
_exptl_absorpt_correction_T_max 0.98
_exptl_absorpt_correction_T_min 0.84
_exptl_absorpt_correction_type multi-scan
_exptl_absorpt_process_details
;
SADABS-2016/2 - Bruker AXS area detector scaling and absorption
correction. Reference: Krause, L., Herbst-Irmer, R., Sheldrick G.M.
& Stalke D., J. Appl. Cryst. 48 (2015) 3-10.
;
_exptl_crystal_colour colourless
_exptl_crystal_density_diffrn 1.092
_exptl_crystal_density_method 'not measured'
_exptl_crystal_description plate
_exptl_crystal_F_000 1680
_exptl_crystal_size_max 0.200
_exptl_crystal_size_mid 0.120
_exptl_crystal_size_min 0.030
_refine_diff_density_max 0.244
_refine_diff_density_min -0.272
_refine_ls_extinction_method none
_refine_ls_goodness_of_fit_ref 1.033
_refine_ls_hydrogen_treatment constr
_refine_ls_matrix_type full
_refine_ls_number_parameters 263
_refine_ls_number_reflns 4226
_refine_ls_number_restraints 0
_refine_ls_restrained_S_all 1.033
_refine_ls_R_factor_all 0.0750
_refine_ls_R_factor_gt 0.0500
_refine_ls_shift/su_max 0.000
_refine_ls_shift/su_mean 0.000
_refine_ls_structure_factor_coef Fsqd
_refine_ls_weighting_details 'w=1/[\s^2^(Fo^2^)+(0.0335P)^2^+4.6723P] where P=(Fo^2^+2Fc^2^)/3'
_refine_ls_weighting_scheme calc
_refine_ls_wR_factor_gt 0.1130
_refine_ls_wR_factor_ref 0.1257
_reflns_Friedel_coverage 0.000
_reflns_number_gt 3057
_reflns_number_total 4226
_reflns_threshold_expression 'I > 2\s(I)'
_cod_data_source_file d3ob01169k2.cif
_cod_data_source_block dan10126
_cod_depositor_comments
;
The following automatic conversions were performed:

data item '_exptl_absorpt_correction_type' value 'Multi-Scan' was
changed to 'multi-scan' in accordance with the
/home/data/users/saulius/crontab/automatic-downloads/rss-feeds/RSC/lib/dictionaries/cif_core.dic
dictionary named 'cif_core.dic' version 2.4.2 last updated on
2011-04-26.

Automatic conversion script
Id: cif_fix_values 8170 2020-07-09 18:12:32Z antanas 

 Adding full bibliography for 7159558.cif.
;
_cod_database_code 7159558

loop_
_space_group_symop_operation_xyz
'x, y, z'
'-x, y, -z+1/2'
'x+1/2, y+1/2, z'
'-x+1/2, y+1/2, -z+1/2'
'-x, -y, -z'
'x, -y, z-1/2'
'-x+1/2, -y+1/2, -z'
'x+1/2, -y+1/2, z-1/2'

loop_
_atom_site_type_symbol
_atom_site_label
_atom_site_fract_x
_atom_site_fract_y
_atom_site_fract_z
_atom_site_U_iso_or_equiv
_atom_site_adp_type
_atom_site_calc_flag
_atom_site_refinement_flags_adp
_atom_site_refinement_flags_occupancy
_atom_site_refinement_flags_posn
_atom_site_occupancy
_atom_site_disorder_assembly
_atom_site_disorder_group
N N1 0.75820(7) 0.13759(17) 0.36970(9) 0.0209(4) Uani d . . . 1 . .
O O1 0.69376(6) 0.10223(17) 0.40561(8) 0.0342(4) Uani d . . . 1 . .
O O2 0.76096(6) 0.21939(15) 0.16574(8) 0.0285(4) Uani d . . . 1 . .
O O3 0.75422(6) -0.00358(15) 0.14192(8) 0.0292(4) Uani d . . . 1 . .
C C1 0.70706(9) 0.0974(2) 0.35560(12) 0.0229(5) Uani d . . . 1 . .
C C2 0.66666(9) 0.0411(2) 0.27686(11) 0.0215(4) Uani d . . . 1 . .
H H2A 0.627752 0.059358 0.2648 0.026 Uiso calc U . R 1 . .
H H2B 0.67151 -0.057941 0.278453 0.026 Uiso calc U . R 1 . .
C C3 0.67372(8) 0.09818(19) 0.21129(11) 0.0188(4) Uani d . . . 1 . .
C C4 0.73628(8) 0.06900(19) 0.23841(11) 0.0193(4) Uani d . . . 1 . .
H H4 0.742825 -0.029904 0.24864 0.023 Uiso calc U . R 1 . .
C C5 0.77572(8) 0.1431(2) 0.31267(11) 0.0207(4) Uani d . . . 1 . .
H H5A 0.81384 0.103671 0.335313 0.025 Uiso calc U . R 1 . .
H H5B 0.778087 0.238687 0.300479 0.025 Uiso calc U . R 1 . .
C C6 0.66010(8) 0.25027(19) 0.20064(11) 0.0190(4) Uani d . . . 1 . .
H H6A 0.670735 0.287703 0.164373 0.023 Uiso calc U . R 1 . .
H H6B 0.682996 0.296441 0.2507 0.023 Uiso calc U . R 1 . .
C C7 0.59724(8) 0.2797(2) 0.16974(11) 0.0217(4) Uani d . . . 1 . .
H H7 0.587815 0.240465 0.20741 0.026 Uiso calc U . R 1 . .
C C8 0.56083(9) 0.2073(2) 0.09326(12) 0.0264(5) Uani d . . . 1 . .
H H8A 0.569273 0.242613 0.054397 0.032 Uiso calc U . R 1 . .
H H8B 0.520584 0.224475 0.07468 0.032 Uiso calc U . R 1 . .
C C9 0.57219(9) 0.0554(2) 0.10306(13) 0.0274(5) Uani d . . . 1 . .
H H9A 0.549545 0.010304 0.052613 0.033 Uiso calc U . R 1 . .
H H9B 0.560462 0.018997 0.13837 0.033 Uiso calc U . R 1 . .
C C10 0.63465(9) 0.0247(2) 0.13534(11) 0.0235(5) Uani d . . . 1 . .
H H10A 0.644886 0.05097 0.09675 0.028 Uiso calc U . R 1 . .
H H10B 0.640705 -0.07363 0.143825 0.028 Uiso calc U . R 1 . .
C C11 0.75204(8) 0.1062(2) 0.17898(11) 0.0219(4) Uani d . . . 1 . .
C C12 0.76866(11) 0.0198(3) 0.08291(14) 0.0422(6) Uani d . . . 1 . .
H H12A 0.736203 0.058543 0.037184 0.063 Uiso calc U . R 1 . .
H H12B 0.779011 -0.065909 0.069266 0.063 Uiso calc U . R 1 . .
H H12C 0.800486 0.082373 0.102539 0.063 Uiso calc U . R 1 . .
C C13 0.80096(9) 0.1808(2) 0.44676(11) 0.0251(5) Uani d . . . 1 . .
H H13A 0.782321 0.209968 0.475194 0.03 Uiso calc U . R 1 . .
H H13B 0.821403 0.259252 0.442622 0.03 Uiso calc U . R 1 . .
C C21 0.58805(8) 0.4306(2) 0.16819(12) 0.0209(4) Uani d . . . 1 . .
C C22 0.59631(9) 0.4935(2) 0.23490(12) 0.0267(5) Uani d . . . 1 . .
H H22 0.606735 0.440785 0.279453 0.032 Uiso calc U . R 1 . .
C C23 0.58963(10) 0.6316(2) 0.23755(13) 0.0307(5) Uani d . . . 1 . .
H H23 0.595632 0.672733 0.283605 0.037 Uiso calc U . R 1 . .
C C24 0.57416(9) 0.7092(2) 0.17268(13) 0.0302(5) Uani d . . . 1 . .
H H24 0.569317 0.80377 0.173965 0.036 Uiso calc U . R 1 . .
C C25 0.56582(9) 0.6483(2) 0.10621(13) 0.0280(5) Uani d . . . 1 . .
H H25 0.555268 0.701457 0.061764 0.034 Uiso calc U . R 1 . .
C C26 0.57270(8) 0.5099(2) 0.10360(12) 0.0242(5) Uani d . . . 1 . .
H H26 0.566894 0.469325 0.057498 0.029 Uiso calc U . R 1 . .
C C31 0.84285(8) 0.0699(2) 0.49180(11) 0.0234(5) Uani d . . . 1 . .
C C32 0.82872(9) -0.0656(2) 0.47761(12) 0.0256(5) Uani d . . . 1 . .
H H32 0.792265 -0.090475 0.437265 0.031 Uiso calc U . R 1 . .
C C33 0.86719(10) -0.1654(2) 0.52161(13) 0.0345(6) Uani d . . . 1 . .
H H33 0.856735 -0.257645 0.511238 0.041 Uiso calc U . R 1 . .
C C34 0.92017(11) -0.1314(3) 0.57993(14) 0.0408(6) Uani d . . . 1 . .
H H34 0.946262 -0.199879 0.60986 0.049 Uiso calc U . R 1 . .
C C35 0.93541(10) 0.0020(3) 0.59493(13) 0.0438(7) Uani d . . . 1 . .
H H35 0.972138 0.025481 0.6351 0.053 Uiso calc U . R 1 . .
C C36 0.89691(10) 0.1036(3) 0.55116(13) 0.0354(6) Uani d . . . 1 . .
H H36 0.907643 0.195611 0.561904 0.042 Uiso calc U . R 1 . .

loop_
_atom_site_aniso_label
_atom_site_aniso_U_11
_atom_site_aniso_U_22
_atom_site_aniso_U_33
_atom_site_aniso_U_12
_atom_site_aniso_U_13
_atom_site_aniso_U_23
N1 0.0182(9) 0.0269(9) 0.0173(8) 0.0017(7) 0.0087(7) -0.0008(7)
O1 0.0310(9) 0.0526(10) 0.0262(8) 0.0044(7) 0.0198(7) 0.0050(7)
O2 0.0295(9) 0.0297(8) 0.0304(8) 0.0019(6) 0.0183(7) 0.0055(7)
O3 0.0326(9) 0.0353(9) 0.0291(8) -0.0064(7) 0.0224(7) -0.0110(7)
C1 0.0225(12) 0.0251(11) 0.0240(11) 0.0048(8) 0.0140(9) 0.0065(9)
C2 0.0187(11) 0.0240(10) 0.0219(10) 0.0015(8) 0.0105(9) 0.0043(8)
C3 0.0141(10) 0.0209(10) 0.0193(10) 0.0004(8) 0.0069(8) 0.0023(8)
C4 0.0203(11) 0.0182(10) 0.0213(10) 0.0016(8) 0.0118(9) 0.0018(8)
C5 0.0172(11) 0.0253(10) 0.0201(10) 0.0001(8) 0.0100(9) 0.0001(8)
C6 0.0188(11) 0.0212(10) 0.0172(9) 0.0001(8) 0.0093(8) 0.0028(8)
C7 0.0186(11) 0.0230(10) 0.0223(10) 0.0015(8) 0.0094(9) 0.0050(8)
C8 0.0211(11) 0.0278(11) 0.0263(11) 0.0011(9) 0.0090(9) 0.0024(9)
C9 0.0190(12) 0.0264(11) 0.0281(12) -0.0035(9) 0.0057(9) -0.0020(9)
C10 0.0217(11) 0.0238(10) 0.0208(10) -0.0018(8) 0.0078(9) -0.0002(8)
C11 0.0147(10) 0.0280(12) 0.0202(10) 0.0020(8) 0.0069(8) -0.0005(9)
C12 0.0431(16) 0.0653(17) 0.0322(13) -0.0111(13) 0.0294(12) -0.0156(13)
C13 0.0256(12) 0.0275(11) 0.0190(10) -0.0018(9) 0.0091(9) -0.0039(9)
C21 0.0129(10) 0.0248(11) 0.0240(10) 0.0028(8) 0.0086(8) 0.0048(9)
C22 0.0255(12) 0.0294(12) 0.0246(11) 0.0033(9) 0.0122(9) 0.0051(9)
C23 0.0306(13) 0.0299(12) 0.0324(12) 0.0024(9) 0.0168(11) -0.0023(10)
C24 0.0247(12) 0.0239(11) 0.0413(13) 0.0026(9) 0.0164(10) 0.0025(10)
C25 0.0214(12) 0.0292(12) 0.0339(12) 0.0037(9) 0.0145(10) 0.0105(10)
C26 0.0199(11) 0.0271(11) 0.0259(11) 0.0024(8) 0.0119(9) 0.0036(9)
C31 0.0169(11) 0.0398(12) 0.0144(10) 0.0027(9) 0.0086(8) 0.0011(9)
C32 0.0218(12) 0.0332(12) 0.0225(11) 0.0047(9) 0.0119(9) 0.0017(9)
C33 0.0386(15) 0.0414(13) 0.0310(12) 0.0138(11) 0.0231(11) 0.0094(11)
C34 0.0295(14) 0.0642(18) 0.0311(13) 0.0187(12) 0.0172(11) 0.0165(12)
C35 0.0174(12) 0.087(2) 0.0202(11) 0.0041(13) 0.0046(10) 0.0072(13)
C36 0.0270(13) 0.0521(15) 0.0251(11) -0.0079(11) 0.0119(10) -0.0051(11)

loop_
_atom_type_symbol
_atom_type_description
_atom_type_scat_dispersion_real
_atom_type_scat_dispersion_imag
_atom_type_scat_source
C C 0.0181 0.0091 'International Tables Vol C Tables 4.2.6.8 and 6.1.1.4'
H H 0.0000 0.0000 'International Tables Vol C Tables 4.2.6.8 and 6.1.1.4'
N N 0.0311 0.0180 'International Tables Vol C Tables 4.2.6.8 and 6.1.1.4'
O O 0.0492 0.0322 'International Tables Vol C Tables 4.2.6.8 and 6.1.1.4'

loop_
_geom_angle_atom_site_label_1
_geom_angle_atom_site_label_2
_geom_angle_atom_site_label_3
_geom_angle_site_symmetry_1
_geom_angle_site_symmetry_3
_geom_angle
_geom_angle_publ_flag
C1 N1 C13 . . 120.17(17) ?
C1 N1 C5 . . 125.17(17) ?
C13 N1 C5 . . 114.66(16) ?
C11 O3 C12 . . 115.93(18) ?
O1 C1 N1 . . 121.96(19) ?
O1 C1 C2 . . 120.40(19) ?
N1 C1 C2 . . 117.61(17) ?
C1 C2 C3 . . 114.83(16) ?
C1 C2 H2A . . 108.6 ?
C3 C2 H2A . . 108.6 ?
C1 C2 H2B . . 108.6 ?
C3 C2 H2B . . 108.6 ?
H2A C2 H2B . . 107.5 ?
C10 C3 C2 . . 110.57(16) ?
C10 C3 C6 . . 109.11(16) ?
C2 C3 C6 . . 110.50(16) ?
C10 C3 C4 . . 110.68(16) ?
C2 C3 C4 . . 103.54(15) ?
C6 C3 C4 . . 112.36(16) ?
C11 C4 C5 . . 108.24(16) ?
C11 C4 C3 . . 113.13(16) ?
C5 C4 C3 . . 111.53(16) ?
C11 C4 H4 . . 107.9 ?
C5 C4 H4 . . 107.9 ?
C3 C4 H4 . . 107.9 ?
N1 C5 C4 . . 113.66(16) ?
N1 C5 H5A . . 108.8 ?
C4 C5 H5A . . 108.8 ?
N1 C5 H5B . . 108.8 ?
C4 C5 H5B . . 108.8 ?
H5A C5 H5B . . 107.7 ?
C3 C6 C7 . . 112.65(16) ?
C3 C6 H6A . . 109.1 ?
C7 C6 H6A . . 109.1 ?
C3 C6 H6B . . 109.1 ?
C7 C6 H6B . . 109.1 ?
H6A C6 H6B . . 107.8 ?
C21 C7 C8 . . 115.28(17) ?
C21 C7 C6 . . 109.69(16) ?
C8 C7 C6 . . 110.19(16) ?
C21 C7 H7 . . 107.1 ?
C8 C7 H7 . . 107.1 ?
C6 C7 H7 . . 107.1 ?
C7 C8 C9 . . 110.27(17) ?
C7 C8 H8A . . 109.6 ?
C9 C8 H8A . . 109.6 ?
C7 C8 H8B . . 109.6 ?
C9 C8 H8B . . 109.6 ?
H8A C8 H8B . . 108.1 ?
C8 C9 C10 . . 111.29(17) ?
C8 C9 H9A . . 109.4 ?
C10 C9 H9A . . 109.4 ?
C8 C9 H9B . . 109.4 ?
C10 C9 H9B . . 109.4 ?
H9A C9 H9B . . 108.0 ?
C9 C10 C3 . . 113.33(17) ?
C9 C10 H10A . . 108.9 ?
C3 C10 H10A . . 108.9 ?
C9 C10 H10B . . 108.9 ?
C3 C10 H10B . . 108.9 ?
H10A C10 H10B . . 107.7 ?
O2 C11 O3 . . 124.01(19) ?
O2 C11 C4 . . 125.05(18) ?
O3 C11 C4 . . 110.94(17) ?
O3 C12 H12A . . 109.5 ?
O3 C12 H12B . . 109.5 ?
H12A C12 H12B . . 109.5 ?
O3 C12 H12C . . 109.5 ?
H12A C12 H12C . . 109.5 ?
H12B C12 H12C . . 109.5 ?
N1 C13 C31 . . 112.45(16) ?
N1 C13 H13A . . 109.1 ?
C31 C13 H13A . . 109.1 ?
N1 C13 H13B . . 109.1 ?
C31 C13 H13B . . 109.1 ?
H13A C13 H13B . . 107.8 ?
C26 C21 C22 . . 118.29(18) ?
C26 C21 C7 . . 123.05(19) ?
C22 C21 C7 . . 118.65(18) ?
C23 C22 C21 . . 121.36(19) ?
C23 C22 H22 . . 119.3 ?
C21 C22 H22 . . 119.3 ?
C24 C23 C22 . . 119.7(2) ?
C24 C23 H23 . . 120.2 ?
C22 C23 H23 . . 120.2 ?
C25 C24 C23 . . 119.6(2) ?
C25 C24 H24 . . 120.2 ?
C23 C24 H24 . . 120.2 ?
C24 C25 C26 . . 120.7(2) ?
C24 C25 H25 . . 119.6 ?
C26 C25 H25 . . 119.6 ?
C25 C26 C21 . . 120.3(2) ?
C25 C26 H26 . . 119.8 ?
C21 C26 H26 . . 119.8 ?
C32 C31 C36 . . 118.3(2) ?
C32 C31 C13 . . 122.00(18) ?
C36 C31 C13 . . 119.7(2) ?
C31 C32 C33 . . 121.0(2) ?
C31 C32 H32 . . 119.5 ?
C33 C32 H32 . . 119.5 ?
C34 C33 C32 . . 120.3(2) ?
C34 C33 H33 . . 119.8 ?
C32 C33 H33 . . 119.8 ?
C33 C34 C35 . . 119.9(2) ?
C33 C34 H34 . . 120.0 ?
C35 C34 H34 . . 120.0 ?
C34 C35 C36 . . 120.3(2) ?
C34 C35 H35 . . 119.9 ?
C36 C35 H35 . . 119.9 ?
C31 C36 C35 . . 120.2(2) ?
C31 C36 H36 . . 119.9 ?
C35 C36 H36 . . 119.9 ?

loop_
_geom_bond_atom_site_label_1
_geom_bond_atom_site_label_2
_geom_bond_site_symmetry_2
_geom_bond_distance
_geom_bond_publ_flag
N1 C1 . 1.351(3) ?
N1 C13 . 1.458(3) ?
N1 C5 . 1.460(3) ?
O1 C1 . 1.239(2) ?
O2 C11 . 1.209(2) ?
O3 C11 . 1.340(2) ?
O3 C12 . 1.455(3) ?
C1 C2 . 1.509(3) ?
C2 C3 . 1.541(3) ?
C2 H2A . 0.99 ?
C2 H2B . 0.99 ?
C3 C10 . 1.536(3) ?
C3 C6 . 1.543(3) ?
C3 C4 . 1.551(3) ?
C4 C11 . 1.516(3) ?
C4 C5 . 1.520(3) ?
C4 H4 . 1.0 ?
C5 H5A . 0.99 ?
C5 H5B . 0.99 ?
C6 C7 . 1.544(3) ?
C6 H6A . 0.99 ?
C6 H6B . 0.99 ?
C7 C21 . 1.516(3) ?
C7 C8 . 1.526(3) ?
C7 H7 . 1.0 ?
C8 C9 . 1.531(3) ?
C8 H8A . 0.99 ?
C8 H8B . 0.99 ?
C9 C10 . 1.532(3) ?
C9 H9A . 0.99 ?
C9 H9B . 0.99 ?
C10 H10A . 0.99 ?
C10 H10B . 0.99 ?
C12 H12A . 0.98 ?
C12 H12B . 0.98 ?
C12 H12C . 0.98 ?
C13 C31 . 1.518(3) ?
C13 H13A . 0.99 ?
C13 H13B . 0.99 ?
C21 C26 . 1.392(3) ?
C21 C22 . 1.394(3) ?
C22 C23 . 1.386(3) ?
C22 H22 . 0.95 ?
C23 C24 . 1.386(3) ?
C23 H23 . 0.95 ?
C24 C25 . 1.380(3) ?
C24 H24 . 0.95 ?
C25 C26 . 1.390(3) ?
C25 H25 . 0.95 ?
C26 H26 . 0.95 ?
C31 C32 . 1.388(3) ?
C31 C36 . 1.398(3) ?
C32 C33 . 1.392(3) ?
C32 H32 . 0.95 ?
C33 C34 . 1.373(4) ?
C33 H33 . 0.95 ?
C34 C35 . 1.375(4) ?
C34 H34 . 0.95 ?
C35 C36 . 1.403(4) ?
C35 H35 . 0.95 ?
C36 H36 . 0.95 ?

loop_
_geom_torsion_atom_site_label_1
_geom_torsion_atom_site_label_2
_geom_torsion_atom_site_label_3
_geom_torsion_atom_site_label_4
_geom_torsion_site_symmetry_1
_geom_torsion_site_symmetry_2
_geom_torsion_site_symmetry_3
_geom_torsion_site_symmetry_4
_geom_torsion
_geom_torsion_publ_flag
C13 N1 C1 O1 . . . . 3.7(3) ?
C5 N1 C1 O1 . . . . -175.87(19) ?
C13 N1 C1 C2 . . . . -174.13(17) ?
C5 N1 C1 C2 . . . . 6.3(3) ?
O1 C1 C2 C3 . . . . 152.38(19) ?
N1 C1 C2 C3 . . . . -29.7(3) ?
C1 C2 C3 C10 . . . . 174.56(17) ?
C1 C2 C3 C6 . . . . -64.5(2) ?
C1 C2 C3 C4 . . . . 56.0(2) ?
C10 C3 C4 C11 . . . . 56.5(2) ?
C2 C3 C4 C11 . . . . 175.02(16) ?
C6 C3 C4 C11 . . . . -65.7(2) ?
C10 C3 C4 C5 . . . . 178.82(16) ?
C2 C3 C4 C5 . . . . -62.67(19) ?
C6 C3 C4 C5 . . . . 56.6(2) ?
C1 N1 C5 C4 . . . . -13.5(3) ?
C13 N1 C5 C4 . . . . 166.90(16) ?
C11 C4 C5 N1 . . . . 168.46(16) ?
C3 C4 C5 N1 . . . . 43.4(2) ?
C10 C3 C6 C7 . . . . 54.0(2) ?
C2 C3 C6 C7 . . . . -67.8(2) ?
C4 C3 C6 C7 . . . . 177.12(15) ?
C3 C6 C7 C21 . . . . 174.46(16) ?
C3 C6 C7 C8 . . . . -57.6(2) ?
C21 C7 C8 C9 . . . . -177.63(17) ?
C6 C7 C8 C9 . . . . 57.6(2) ?
C7 C8 C9 C10 . . . . -56.6(2) ?
C8 C9 C10 C3 . . . . 55.2(2) ?
C2 C3 C10 C9 . . . . 69.0(2) ?
C6 C3 C10 C9 . . . . -52.8(2) ?
C4 C3 C10 C9 . . . . -176.89(16) ?
C12 O3 C11 O2 . . . . 0.3(3) ?
C12 O3 C11 C4 . . . . 179.63(18) ?
C5 C4 C11 O2 . . . . -46.5(3) ?
C3 C4 C11 O2 . . . . 77.6(3) ?
C5 C4 C11 O3 . . . . 134.24(17) ?
C3 C4 C11 O3 . . . . -101.63(19) ?
C1 N1 C13 C31 . . . . 98.4(2) ?
C5 N1 C13 C31 . . . . -82.0(2) ?
C8 C7 C21 C26 . . . . -31.8(3) ?
C6 C7 C21 C26 . . . . 93.2(2) ?
C8 C7 C21 C22 . . . . 149.38(19) ?
C6 C7 C21 C22 . . . . -85.6(2) ?
C26 C21 C22 C23 . . . . -0.1(3) ?
C7 C21 C22 C23 . . . . 178.7(2) ?
C21 C22 C23 C24 . . . . 0.3(3) ?
C22 C23 C24 C25 . . . . -0.3(3) ?
C23 C24 C25 C26 . . . . 0.1(3) ?
C24 C25 C26 C21 . . . . 0.1(3) ?
C22 C21 C26 C25 . . . . -0.1(3) ?
C7 C21 C26 C25 . . . . -178.90(19) ?
N1 C13 C31 C32 . . . . -27.3(3) ?
N1 C13 C31 C36 . . . . 154.79(19) ?
C36 C31 C32 C33 . . . . 0.4(3) ?
C13 C31 C32 C33 . . . . -177.54(19) ?
C31 C32 C33 C34 . . . . -0.3(3) ?
C32 C33 C34 C35 . . . . -0.1(4) ?
C33 C34 C35 C36 . . . . 0.4(4) ?
C32 C31 C36 C35 . . . . -0.2(3) ?
C13 C31 C36 C35 . . . . 177.8(2) ?
C34 C35 C36 C31 . . . . -0.2(3) ?
